data_2002681
loop_
_publ_author_name
'Szillat, H'
'Mueller-Buschbaum, Hk'

_publ_section_title
;
Ein Silber-Kupfer-Oxovanadato-Oxomolybdat mit Silber in quadratisch-
planarer Koordination: Ag0.5 Cu3 V0.5 Mo2.5 O12
;
_journal_name_full
;
Zeitschrift fuer Naturforschung, Teil B. Anorganische Chemie,
Organische Chemie (42,1987-)
;
_journal_page_first 879
_journal_page_last 883
_journal_volume 50
_journal_year 1995
_chemical_formula_structural 'Ag0.5 Cu3 (V0.5 Mo2.5 O12)'
_chemical_formula_sum 'Ag0.5 Cu3 Mo2.5 O12 V0.5'
_chemical_name_systematic
;
Silver copper vanadium molybdenum oxide (0.5/3/0.5/2.5/12)
;
_space_group_IT_number 2
_symmetry_cell_setting triclinic
_symmetry_Int_Tables_number 2
_symmetry_space_group_name_Hall '-P 1'
_symmetry_space_group_name_H-M 'P -1'
_cell_angle_alpha 103.471(60)
_cell_angle_beta 103.687(60)
_cell_angle_gamma 101.476(60)
_cell_formula_units_Z 2
_cell_length_a 6.7973(60)
_cell_length_b 8.5751(70)
_cell_length_c 9.897(6)
_cell_volume 525.0
_refine_ls_R_factor_all 0.099
_cod_original_formula_sum 'Ag.5 Cu3 Mo2.5 O12 V.5'
_cod_database_code 2002681

loop_
_symmetry_equiv_pos_as_xyz
x,y,z
-x,-y,-z

loop_
_atom_site_aniso_label
_atom_site_aniso_U_11
_atom_site_aniso_U_12
_atom_site_aniso_U_13
_atom_site_aniso_U_22
_atom_site_aniso_U_23
_atom_site_aniso_U_33
Mo1 0.01171 0.00549 0.0052 0.01454 0.00682 0.01327
Mo2 0.01311 0.00701 0.00412 0.01123 0.01189 0.01422
V1 0.01311 0.00701 0.00412 0.01123 0.01189 0.01422
Mo3 0.01626 0.00773 -0.00023 0.01908 -0.00161 0.01068
Cu1 0.01466 0.00398 0.01014 0.02859 0.00381 0.01983
Cu2 0.0106 0.00741 0.00363 0.01828 0.0127 0.01374
Cu3 0.0147 0.00161 0.00474 0.02196 0.00017 0.01707

loop_
_atom_site_label
_atom_site_type_symbol
_atom_site_symmetry_multiplicity
_atom_site_Wyckoff_symbol
_atom_site_fract_x
_atom_site_fract_y
_atom_site_fract_z
_atom_site_occupancy
_atom_site_attached_hydrogens
_atom_site_calc_flag
Mo1 Mo6+ 2 i 0.22937 0.66494 0.25672 1. 0 d
Mo2 Mo6+ 2 i 0.11191 0.09234 0.34119 0.5 0 d
V1 V5+ 2 i 0.11191 0.09234 0.34119 0.5 0 d
Mo3 Mo6+ 2 i 0.40586 0.72584 0.8838 1. 0 d
Cu1 Cu2+ 2 i -0.37955 0.05161 0.39334 1. 0 d
Cu2 Cu2+ 2 i 0.04762 0.20436 0.01289 1. 0 d
Cu3 Cu2+ 2 i 0.25098 0.26959 0.7686 1. 0 d
Ag1 Ag1+ 2 i 0.96491(70) 0.48538(70) 0.46885(60) 0.5 0 d
O1 O2- 2 i 0.0863(9) 0.10542(90) 0.16053(90) 1. 0 d
O2 O2- 2 i -0.83294(90) 0.28739(90) 0.44341(90) 1. 0 d
O3 O2- 2 i 0.3382(9) 0.22454(90) -0.00051(90) 1. 0 d
O4 O2- 2 i 0.3160(9) 0.50334(90) 0.80172(90) 1. 0 d
O5 O2- 2 i 0.16864(90) 0.45775(90) 0.15862(90) 1. 0 d
O6 O2- 2 i -0.01602(90) 0.25366(90) 0.82319(90) 1. 0 d
O7 O2- 2 i -0.23475(90) 0.21362(90) 0.02292(90) 1. 0 d
O8 O2- 2 i 0.47501(90) 0.75002(90) 0.25517(90) 1. 0 d
O9 O2- 2 i 0.33726(90) 0.02072(90) 0.4124(9) 1. 0 d
O10 O2- 2 i -0.13954(90) -0.01833(90) 0.35518(90) 1. 0 d
O11 O2- 2 i 0.23231(90) 0.67993(90) 0.42871(90) 1. 0 d
O12 O2- 2 i 0.40313(90) 0.82617(90) 0.74883(90) 1. 0 d

loop_
_atom_type_symbol
_atom_type_oxidation_number
Mo6+ 6.000
V5+ 5.000
Cu2+ 2.000
Ag1+ 1.000
O2- -2.000
